data_4116245
loop_
_publ_author_name
'Claire Wilson'
'Bo B. Iversen'
'Jacob Overgaard'
'Finn K. Larsen'
'Guang Wu'
'Sergiu P. Palii'
'Grigore A. Timco'
'Nicolae V. Gerbeleu'

_publ_section_title
;
 Multi-Temperature Crystallographic Studies of Mixed-Valence Polynuclear
 Complexes; Valence Trapping Process in the Trinuclear Oxo-Bridged Iron
 Compound, [Fe3O(O2CC(CH3)3)6(C5H5N)3]
;
_journal_name_full 'Journal of the American Chemical Society'
_journal_page_first 11370
_journal_page_last 11379
_journal_paper_doi 10.1021/ja994162a
_journal_volume 122
_journal_year 2000
_chemical_formula_sum 'C45 H69 Fe3 N3 O13'
_chemical_formula_weight 1027.58
_chemical_name_systematic
; 
 ? 
;
_space_group_IT_number 4
_symmetry_cell_setting monoclinic
_symmetry_space_group_name_Hall 'P 2yb'
_symmetry_space_group_name_H-M 'P 1 21 1'
_atom_sites_solution_hydrogens geom
_atom_sites_solution_primary direct
_atom_sites_solution_secondary difmap
_audit_creation_method SHELXL-97
_cell_angle_alpha 90.00
_cell_angle_beta 106.826(2)
_cell_angle_gamma 90.00
_cell_formula_units_Z 2
_cell_length_a 11.6025(10)
_cell_length_b 19.748(2)
_cell_length_c 11.9140(10)
_cell_measurement_temperature 293(2)
_cell_volume 2612.9(4)
_computing_structure_refinement 'SHELXL-97 (Sheldrick, 1997)'
_computing_structure_solution 'SHELXS-97 (Sheldrick, 1990)'
_diffrn_ambient_temperature 293(2)
_diffrn_measured_fraction_theta_full 0.905
_diffrn_measured_fraction_theta_max 0.905
_diffrn_radiation_monochromator graphite
_diffrn_radiation_source 'fine-focus sealed tube'
_diffrn_radiation_type MoK\a
_diffrn_radiation_wavelength 0.71073
_diffrn_reflns_av_R_equivalents 0.0000
_diffrn_reflns_av_sigmaI/netI 0.0381
_diffrn_reflns_limit_h_max 14
_diffrn_reflns_limit_h_min -15
_diffrn_reflns_limit_k_max 25
_diffrn_reflns_limit_k_min -25
_diffrn_reflns_limit_l_max 16
_diffrn_reflns_limit_l_min 0
_diffrn_reflns_number 11334
_diffrn_reflns_theta_full 29.60
_diffrn_reflns_theta_max 29.60
_diffrn_reflns_theta_min 2.39
_exptl_absorpt_coefficient_mu 0.881
_exptl_crystal_density_diffrn 1.306
_exptl_crystal_F_000 1084
_refine_diff_density_max 0.951
_refine_diff_density_min -0.764
_refine_diff_density_rms 0.077
_refine_ls_abs_structure_details 'Flack H D (1983), Acta Cryst. A39, 876-881'
_refine_ls_abs_structure_Flack 0.012(13)
_refine_ls_extinction_method none
_refine_ls_goodness_of_fit_ref 1.432
_refine_ls_hydrogen_treatment mixed
_refine_ls_matrix_type full
_refine_ls_number_parameters 507
_refine_ls_number_reflns 11334
_refine_ls_number_restraints 34
_refine_ls_restrained_S_all 1.430
_refine_ls_R_factor_all 0.0459
_refine_ls_R_factor_gt 0.0449
_refine_ls_shift/su_max 0.008
_refine_ls_shift/su_mean 0.000
_refine_ls_structure_factor_coef Fsqd
_refine_ls_weighting_details 'calc w=1/[\s^2^(Fo^2^)+(0.0000P)^2^+2.5000P] where P=(Fo^2^+2Fc^2^)/3'
_refine_ls_weighting_scheme calc
_refine_ls_wR_factor_gt 0.1063
_refine_ls_wR_factor_ref 0.1071
_reflns_number_gt 11114
_reflns_number_total 11334
_reflns_threshold_expression >2sigma(I)
_cod_data_source_file ja994162a_04.cif
_cod_data_source_block fe852s
_cod_database_code 4116245

loop_
_symmetry_equiv_pos_as_xyz
'x, y, z'
'-x, y+1/2, -z'

loop_
_atom_site_label
_atom_site_type_symbol
_atom_site_fract_x
_atom_site_fract_y
_atom_site_fract_z
_atom_site_U_iso_or_equiv
_atom_site_adp_type
_atom_site_occupancy
_atom_site_symmetry_multiplicity
_atom_site_calc_flag
_atom_site_refinement_flags
_atom_site_disorder_assembly
_atom_site_disorder_group
Fe1 Fe 0.88734(4) 0.17892(6) 0.26557(4) 0.02098(10) Uani 1 1 d . . .
Fe2 Fe 0.74898(4) 0.03753(6) 0.29410(4) 0.01791(9) Uani 1 1 d . . .
Fe3 Fe 0.58591(4) 0.16903(6) 0.18073(4) 0.02116(10) Uani 1 1 d . . .
O1 O 0.73950(18) 0.12643(12) 0.24803(18) 0.0151(4) Uani 1 1 d . . .
O11 O 0.9802(2) 0.13793(14) 0.4252(2) 0.0257(5) Uani 1 1 d . . .
O12 O 0.8643(2) 0.05359(13) 0.4574(2) 0.0233(5) Uani 1 1 d . . .
O22 O 0.8889(2) 0.01012(13) 0.2374(2) 0.0227(5) Uani 1 1 d . . .
O21 O 0.9661(2) 0.10419(14) 0.1824(2) 0.0261(5) Uani 1 1 d . . .
O31 O 0.6093(2) 0.04202(14) 0.3635(2) 0.0229(4) Uani 1 1 d . . .
O32 O 0.5186(2) 0.14293(13) 0.3211(2) 0.0244(5) Uani 1 1 d . . .
O41 O 0.6377(2) -0.00159(13) 0.1410(2) 0.0238(5) Uani 1 1 d . . .
O42 O 0.5066(2) 0.08380(13) 0.0923(2) 0.0250(5) Uani 1 1 d . . .
O51 O 0.6282(2) 0.19820(14) 0.0314(2) 0.0231(5) Uani 1 1 d . . .
O52 O 0.8226(2) 0.22584(14) 0.1063(2) 0.0225(5) Uani 1 1 d . . .
O61 O 0.6309(2) 0.25995(14) 0.2619(2) 0.0230(5) Uani 1 1 d . . .
O62 O 0.8285(2) 0.25664(13) 0.3553(2) 0.0224(5) Uani 1 1 d . . .
N101 N 1.0456(3) 0.24332(16) 0.2757(2) 0.0219(6) Uani 1 1 d . . .
N201 N 0.7579(3) -0.07023(16) 0.3545(2) 0.0222(6) Uani 1 1 d . . .
N301 N 0.4093(3) 0.21491(16) 0.0867(3) 0.0244(6) Uani 1 1 d . . .
C10 C 0.9503(3) 0.09532(17) 0.4893(3) 0.0191(6) Uani 1 1 d . A .
C13 C 1.0237(2) 0.09419(13) 0.6188(3) 0.0237(7) Uani 1 1 d D . .
C14 C 1.1583(3) 0.0952(3) 0.6278(4) 0.0375(6) Uiso 0.910(5) 1 d PD A 1
H14A H 1.1771 0.0571 0.5862 0.056 Uiso 0.910(5) 1 calc PR A 1
H14B H 1.2047 0.0928 0.7087 0.056 Uiso 0.910(5) 1 calc PR A 1
H14C H 1.1772 0.1363 0.5940 0.056 Uiso 0.910(5) 1 calc PR A 1
C15 C 0.9932(4) 0.15984(18) 0.6728(4) 0.0375(6) Uiso 0.910(5) 1 d PD A 1
H15A H 1.0368 0.1613 0.7547 0.056 Uiso 0.910(5) 1 calc PR A 1
H15B H 0.9083 0.1613 0.6640 0.056 Uiso 0.910(5) 1 calc PR A 1
H15C H 1.0152 0.1980 0.6337 0.056 Uiso 0.910(5) 1 calc PR A 1
C16 C 0.9940(4) 0.03239(19) 0.6833(4) 0.0375(6) Uiso 0.910(5) 1 d PD A 1
H16A H 1.0028 -0.0081 0.6419 0.056 Uiso 0.910(5) 1 calc PR A 1
H16B H 0.9126 0.0358 0.6869 0.056 Uiso 0.910(5) 1 calc PR A 1
H16C H 1.0480 0.0308 0.7614 0.056 Uiso 0.910(5) 1 calc PR A 1
C14A C 1.0902(14) 0.0262(5) 0.644(4) 0.0375(6) Uiso 0.090(5) 1 d PD A 2
H14D H 1.0334 -0.0101 0.6215 0.056 Uiso 0.090(5) 1 calc PR A 2
H14E H 1.1312 0.0229 0.7265 0.056 Uiso 0.090(5) 1 calc PR A 2
H14F H 1.1478 0.0234 0.6005 0.056 Uiso 0.090(5) 1 calc PR A 2
C15A C 1.1264(12) 0.1452(11) 0.664(4) 0.0375(6) Uiso 0.090(5) 1 d PD A 2
H15D H 1.0974 0.1901 0.6414 0.056 Uiso 0.090(5) 1 calc PR A 2
H15E H 1.1908 0.1348 0.6314 0.056 Uiso 0.090(5) 1 calc PR A 2
H15F H 1.1554 0.1425 0.7481 0.056 Uiso 0.090(5) 1 calc PR A 2
C16A C 0.936(3) 0.1054(8) 0.692(3) 0.0375(6) Uiso 0.090(5) 1 d PD A 2
H16D H 0.9014 0.1498 0.6765 0.056 Uiso 0.090(5) 1 calc PR A 2
H16E H 0.9786 0.1014 0.7737 0.056 Uiso 0.090(5) 1 calc PR A 2
H16F H 0.8733 0.0720 0.6712 0.056 Uiso 0.090(5) 1 calc PR A 2
C20 C 0.9545(3) 0.04130(19) 0.1859(3) 0.0208(6) Uani 1 1 d . B .
C23 C 1.0232(3) -0.00474(16) 0.1237(3) 0.0286(7) Uani 1 1 d D . .
C24 C 0.984(3) -0.0790(6) 0.122(2) 0.0436(7) Uiso 0.102(5) 1 d PD B 1
H24A H 0.9801 -0.0919 0.1982 0.065 Uiso 0.102(5) 1 calc PR B 1
H24B H 1.0406 -0.1072 0.0991 0.065 Uiso 0.102(5) 1 calc PR B 1
H24C H 0.9056 -0.0843 0.0662 0.065 Uiso 0.102(5) 1 calc PR B 1
C25 C 1.0002(19) 0.021(2) -0.0022(11) 0.0436(7) Uiso 0.102(5) 1 d PD B 1
H25A H 1.0276 0.0672 -0.0005 0.065 Uiso 0.102(5) 1 calc PR B 1
H25B H 0.9155 0.0193 -0.0420 0.065 Uiso 0.102(5) 1 calc PR B 1
H25C H 1.0430 -0.0065 -0.0428 0.065 Uiso 0.102(5) 1 calc PR B 1
C26 C 1.1536(14) 0.0017(12) 0.202(3) 0.0436(7) Uiso 0.102(5) 1 d PD B 1
H26A H 1.1728 0.0487 0.2178 0.065 Uiso 0.102(5) 1 calc PR B 1
H26B H 1.2070 -0.0174 0.1616 0.065 Uiso 0.102(5) 1 calc PR B 1
H26C H 1.1626 -0.0221 0.2738 0.065 Uiso 0.102(5) 1 calc PR B 1
C24A C 0.9317(4) -0.0449(3) 0.0281(4) 0.0436(7) Uiso 0.898(5) 1 d PD B 2
H24D H 0.8847 -0.0142 -0.0296 0.065 Uiso 0.898(5) 1 calc PR B 2
H24E H 0.8795 -0.0698 0.0626 0.065 Uiso 0.898(5) 1 calc PR B 2
H24F H 0.9735 -0.0758 -0.0085 0.065 Uiso 0.898(5) 1 calc PR B 2
C25A C 1.1050(4) 0.0360(3) 0.0682(4) 0.0436(7) Uiso 0.898(5) 1 d PD B 2
H25D H 1.0587 0.0706 0.0185 0.065 Uiso 0.898(5) 1 calc PR B 2
H25E H 1.1393 0.0064 0.0226 0.065 Uiso 0.898(5) 1 calc PR B 2
H25F H 1.1684 0.0567 0.1289 0.065 Uiso 0.898(5) 1 calc PR B 2
C26A C 1.0998(4) -0.0542(2) 0.2143(4) 0.0436(7) Uiso 0.898(5) 1 d PD B 2
H26D H 1.1448 -0.0296 0.2823 0.065 Uiso 0.898(5) 1 calc PR B 2
H26E H 1.1544 -0.0777 0.1807 0.065 Uiso 0.898(5) 1 calc PR B 2
H26F H 1.0482 -0.0864 0.2363 0.065 Uiso 0.898(5) 1 calc PR B 2
C30 C 0.5452(3) 0.08988(17) 0.3815(3) 0.0196(6) Uani 1 1 d . C .
C33 C 0.4901(3) 0.07989(14) 0.4821(3) 0.0295(7) Uani 1 1 d D . .
C34 C 0.5676(4) 0.0326(2) 0.5760(4) 0.0426(7) Uiso 0.939(6) 1 d PD C 1
H34A H 0.5808 -0.0091 0.5402 0.064 Uiso 0.939(6) 1 calc PR C 1
H34B H 0.5269 0.0234 0.6340 0.064 Uiso 0.939(6) 1 calc PR C 1
H34C H 0.6436 0.0538 0.6127 0.064 Uiso 0.939(6) 1 calc PR C 1
C35 C 0.3683(3) 0.0454(3) 0.4270(4) 0.0426(7) Uiso 0.939(6) 1 d PD C 1
H35A H 0.3808 0.0035 0.3914 0.064 Uiso 0.939(6) 1 calc PR C 1
H35B H 0.3182 0.0746 0.3685 0.064 Uiso 0.939(6) 1 calc PR C 1
H35C H 0.3297 0.0366 0.4867 0.064 Uiso 0.939(6) 1 calc PR C 1
C36 C 0.4671(4) 0.14755(18) 0.5350(4) 0.0426(7) Uiso 0.939(6) 1 d PD C 1
H36A H 0.4279 0.1782 0.4732 0.064 Uiso 0.939(6) 1 calc PR C 1
H36B H 0.5424 0.1666 0.5800 0.064 Uiso 0.939(6) 1 calc PR C 1
H36C H 0.4166 0.1402 0.5851 0.064 Uiso 0.939(6) 1 calc PR C 1
C34A C 0.615(3) 0.0799(17) 0.572(5) 0.0426(7) Uiso 0.061(6) 1 d PD C 2
H34D H 0.6538 0.1227 0.5690 0.064 Uiso 0.061(6) 1 calc PR C 2
H34E H 0.6631 0.0443 0.5531 0.064 Uiso 0.061(6) 1 calc PR C 2
H34F H 0.6076 0.0728 0.6488 0.064 Uiso 0.061(6) 1 calc PR C 2
C35A C 0.428(3) 0.0126(16) 0.493(5) 0.0426(7) Uiso 0.061(6) 1 d PD C 2
H35D H 0.4798 -0.0243 0.4869 0.064 Uiso 0.061(6) 1 calc PR C 2
H35E H 0.3538 0.0093 0.4312 0.064 Uiso 0.061(6) 1 calc PR C 2
H35F H 0.4120 0.0107 0.5675 0.064 Uiso 0.061(6) 1 calc PR C 2
C36A C 0.3839(17) 0.128(2) 0.473(5) 0.0426(7) Uiso 0.061(6) 1 d PD C 2
H36D H 0.4098 0.1739 0.4705 0.064 Uiso 0.061(6) 1 calc PR C 2
H36E H 0.3554 0.1220 0.5409 0.064 Uiso 0.061(6) 1 calc PR C 2
H36F H 0.3201 0.1179 0.4037 0.064 Uiso 0.061(6) 1 calc PR C 2
C40 C 0.5464(3) 0.02755(18) 0.0748(3) 0.0213(6) Uani 1 1 d . . .
C43 C 0.4782(3) -0.01210(16) -0.0352(3) 0.0364(10) Uani 1 1 d D . .
C44 C 0.4203(4) -0.0732(2) 0.0066(4) 0.0476(6) Uiso 1 1 d D . .
H44A H 0.4808 -0.0978 0.0644 0.071 Uiso 1 1 calc R . .
H44B H 0.3847 -0.1023 -0.0588 0.071 Uiso 1 1 calc R . .
H44C H 0.3593 -0.0579 0.0405 0.071 Uiso 1 1 calc R . .
C45 C 0.3819(4) 0.0332(3) -0.1159(4) 0.0476(6) Uiso 1 1 d D . .
H45A H 0.4192 0.0732 -0.1353 0.071 Uiso 1 1 calc R . .
H45B H 0.3237 0.0459 -0.0765 0.071 Uiso 1 1 calc R . .
H45C H 0.3425 0.0090 -0.1864 0.071 Uiso 1 1 calc R . .
C46 C 0.5676(4) -0.0348(3) -0.1007(4) 0.0476(6) Uiso 1 1 d D . .
H46A H 0.6053 0.0043 -0.1228 0.071 Uiso 1 1 calc R . .
H46B H 0.5255 -0.0595 -0.1698 0.071 Uiso 1 1 calc R . .
H46C H 0.6279 -0.0633 -0.0506 0.071 Uiso 1 1 calc R . .
C50 C 0.7292(3) 0.21629(17) 0.0227(3) 0.0178(6) Uani 1 1 d . . .
C53 C 0.7383(3) 0.22534(16) -0.1021(3) 0.0245(7) Uani 1 1 d D . .
C54 C 0.7383(5) 0.15376(18) -0.1522(5) 0.0531(7) Uiso 1 1 d D . .
H54A H 0.6687 0.1296 -0.1459 0.080 Uiso 1 1 calc R . .
H54B H 0.8098 0.1303 -0.1088 0.080 Uiso 1 1 calc R . .
H54C H 0.7365 0.1567 -0.2331 0.080 Uiso 1 1 calc R . .
C55 C 0.8554(4) 0.2615(3) -0.1015(5) 0.0531(7) Uiso 1 1 d D . .
H55A H 0.9218 0.2407 -0.0444 0.080 Uiso 1 1 calc R . .
H55B H 0.8503 0.3083 -0.0819 0.080 Uiso 1 1 calc R . .
H55C H 0.8673 0.2581 -0.1777 0.080 Uiso 1 1 calc R . .
C56 C 0.6270(4) 0.2624(3) -0.1786(4) 0.0531(7) Uiso 1 1 d D . .
H56A H 0.5590 0.2324 -0.1964 0.080 Uiso 1 1 calc R . .
H56B H 0.6418 0.2768 -0.2502 0.080 Uiso 1 1 calc R . .
H56C H 0.6107 0.3012 -0.1372 0.080 Uiso 1 1 calc R . .
C60 C 0.7232(3) 0.27785(16) 0.3417(3) 0.0170(6) Uani 1 1 d . . .
C63 C 0.7075(3) 0.33039(17) 0.4311(3) 0.0196(6) Uani 1 1 d . . .
C64 C 0.7658(3) 0.3031(2) 0.5548(3) 0.0284(7) Uiso 1 1 d . . .
H64A H 0.7252 0.2625 0.5663 0.043 Uiso 1 1 calc R . .
H64B H 0.7597 0.3364 0.6114 0.043 Uiso 1 1 calc R . .
H64C H 0.8491 0.2933 0.5642 0.043 Uiso 1 1 calc R . .
C65 C 0.7720(3) 0.3953(2) 0.4127(3) 0.0307(8) Uiso 1 1 d . . .
H65A H 0.8543 0.3851 0.4181 0.046 Uiso 1 1 calc R . .
H65B H 0.7694 0.4278 0.4718 0.046 Uiso 1 1 calc R . .
H65C H 0.7328 0.4136 0.3366 0.046 Uiso 1 1 calc R . .
C66 C 0.5743(4) 0.3443(2) 0.4157(4) 0.0337(8) Uiso 1 1 d . . .
H66A H 0.5353 0.3032 0.4275 0.051 Uiso 1 1 calc R . .
H66B H 0.5371 0.3610 0.3379 0.051 Uiso 1 1 calc R . .
H66C H 0.5667 0.3775 0.4719 0.051 Uiso 1 1 calc R . .
C102 C 1.1576(3) 0.2185(2) 0.2952(3) 0.0297(8) Uani 1 1 d . . .
H10A H 1.1701 0.1725 0.3106 0.036 Uiso 1 1 calc R . .
C103 C 1.2553(3) 0.2584(3) 0.2932(4) 0.0374(10) Uani 1 1 d . . .
H10B H 1.3316 0.2395 0.3073 0.045 Uiso 1 1 calc R . .
C104 C 1.2374(4) 0.3265(3) 0.2700(4) 0.0388(10) Uani 1 1 d . . .
H10C H 1.3014 0.3542 0.2674 0.047 Uiso 1 1 calc R . .
C105 C 1.1240(4) 0.3530(2) 0.2508(4) 0.0331(8) Uani 1 1 d . . .
H10D H 1.1102 0.3990 0.2366 0.040 Uiso 1 1 calc R . .
C106 C 1.0302(3) 0.30987(19) 0.2530(3) 0.0252(7) Uani 1 1 d . . .
H10E H 0.9532 0.3279 0.2380 0.030 Uiso 1 1 calc R . .
C202 C 0.6580(3) -0.10717(18) 0.3412(3) 0.0242(7) Uani 1 1 d . . .
H20A H 0.5838 -0.0869 0.3067 0.029 Uiso 1 1 calc R . .
C203 C 0.6601(3) -0.17433(19) 0.3765(3) 0.0290(8) Uani 1 1 d . . .
H20B H 0.5889 -0.1982 0.3672 0.035 Uiso 1 1 calc R . .
C204 C 0.7699(4) -0.20467(19) 0.4256(3) 0.0296(8) Uani 1 1 d . . .
H20C H 0.7739 -0.2499 0.4482 0.036 Uiso 1 1 calc R . .
C205 C 0.8737(3) -0.16777(19) 0.4411(3) 0.0247(7) Uani 1 1 d . . .
H20D H 0.9485 -0.1873 0.4757 0.030 Uiso 1 1 calc R . .
C206 C 0.8647(3) -0.10073(19) 0.4039(3) 0.0235(7) Uani 1 1 d . . .
H20E H 0.9350 -0.0759 0.4135 0.028 Uiso 1 1 calc R . .
C302 C 0.4063(3) 0.27425(19) 0.0316(4) 0.0281(7) Uani 1 1 d . . .
H30A H 0.4774 0.2986 0.0439 0.034 Uiso 1 1 calc R . .
C303 C 0.3004(4) 0.3011(2) -0.0438(4) 0.0342(8) Uani 1 1 d . . .
H30B H 0.3014 0.3419 -0.0824 0.041 Uiso 1 1 calc R . .
C304 C 0.1948(4) 0.2658(2) -0.0593(4) 0.0407(10) Uani 1 1 d . . .
H30C H 0.1229 0.2826 -0.1083 0.049 Uiso 1 1 calc R . .
C305 C 0.1968(4) 0.2053(2) -0.0015(5) 0.0423(10) Uani 1 1 d . . .
H30D H 0.1263 0.1809 -0.0099 0.051 Uiso 1 1 calc R . .
C306 C 0.3055(3) 0.1815(2) 0.0691(4) 0.0318(8) Uani 1 1 d . . .
H30E H 0.3065 0.1400 0.1064 0.038 Uiso 1 1 calc R . .

loop_
_atom_site_aniso_label
_atom_site_aniso_U_11
_atom_site_aniso_U_22
_atom_site_aniso_U_33
_atom_site_aniso_U_23
_atom_site_aniso_U_13
_atom_site_aniso_U_12
Fe1 0.0348(2) 0.0142(2) 0.01374(18) 0.00154(17) 0.00662(17) 0.00419(18)
Fe2 0.0243(2) 0.0138(2) 0.01492(18) 0.00147(17) 0.00439(15) -0.00045(18)
Fe3 0.0345(2) 0.0145(2) 0.01522(19) -0.00108(17) 0.00825(17) -0.00529(18)
O1 0.0141(9) 0.0149(10) 0.0151(9) 0.0011(8) 0.0019(7) 0.0009(7)
O11 0.0258(11) 0.0252(12) 0.0229(11) 0.0057(10) 0.0021(9) -0.0054(10)
O12 0.0270(11) 0.0210(12) 0.0180(10) 0.0027(9) 0.0003(9) -0.0026(9)
O22 0.0261(11) 0.0170(11) 0.0288(12) 0.0046(9) 0.0140(10) 0.0039(9)
O21 0.0333(13) 0.0168(11) 0.0289(12) -0.0016(10) 0.0101(10) -0.0027(10)
O31 0.0254(10) 0.0181(11) 0.0268(11) 0.0029(10) 0.0102(9) -0.0015(10)
O32 0.0268(11) 0.0196(11) 0.0262(11) 0.0050(10) 0.0066(9) 0.0005(9)
O41 0.0311(12) 0.0159(11) 0.0203(11) -0.0021(9) 0.0010(9) 0.0034(9)
O42 0.0276(12) 0.0173(11) 0.0250(12) -0.0053(9) -0.0005(10) 0.0018(9)
O51 0.0192(10) 0.0319(13) 0.0175(10) 0.0037(9) 0.0044(8) 0.0008(9)
O52 0.0228(11) 0.0249(12) 0.0158(10) 0.0055(9) -0.0006(8) -0.0028(9)
O61 0.0213(11) 0.0208(11) 0.0217(11) -0.0026(9) -0.0017(9) -0.0033(9)
O62 0.0187(10) 0.0217(12) 0.0274(12) -0.0053(10) 0.0075(9) 0.0004(9)
N101 0.0239(13) 0.0232(14) 0.0168(12) -0.0013(11) 0.0030(10) 0.0045(11)
N201 0.0268(14) 0.0184(13) 0.0198(12) 0.0034(11) 0.0043(11) -0.0012(11)
N301 0.0294(14) 0.0177(13) 0.0280(14) -0.0034(11) 0.0111(12) -0.0034(11)
C10 0.0226(14) 0.0173(14) 0.0160(13) 0.0006(11) 0.0035(11) 0.0026(12)
C13 0.0250(15) 0.0224(16) 0.0182(14) 0.0020(12) -0.0025(12) 0.0036(13)
C20 0.0216(13) 0.0187(14) 0.0191(13) 0.0004(12) 0.0010(11) 0.0003(13)
C23 0.0348(18) 0.0214(17) 0.0330(18) -0.0008(14) 0.0151(15) -0.0019(14)
C30 0.0204(13) 0.0180(15) 0.0186(14) 0.0004(12) 0.0028(11) -0.0073(12)
C33 0.0363(18) 0.0252(18) 0.0328(19) 0.0034(14) 0.0193(16) 0.0009(14)
C40 0.0223(14) 0.0201(16) 0.0176(13) -0.0009(12) -0.0004(11) 0.0009(12)
C43 0.044(2) 0.0214(17) 0.0297(18) -0.0112(15) -0.0122(17) 0.0098(15)
C50 0.0232(14) 0.0174(14) 0.0119(12) 0.0009(11) 0.0034(11) 0.0032(11)
C53 0.0238(15) 0.0354(19) 0.0145(13) 0.0021(13) 0.0057(12) 0.0010(13)
C60 0.0212(14) 0.0121(13) 0.0174(13) 0.0022(11) 0.0053(11) -0.0016(11)
C63 0.0229(14) 0.0172(15) 0.0191(14) -0.0026(12) 0.0070(11) 0.0013(11)
C102 0.0281(17) 0.035(2) 0.0215(15) -0.0051(15) -0.0002(13) 0.0122(15)
C103 0.0222(17) 0.058(3) 0.0310(19) -0.0018(19) 0.0062(15) 0.0074(17)
C104 0.0285(18) 0.057(3) 0.0296(19) 0.0028(19) 0.0069(15) -0.0096(18)
C105 0.0322(18) 0.033(2) 0.0318(19) 0.0052(16) 0.0066(15) -0.0052(15)
C106 0.0253(16) 0.0229(17) 0.0266(16) 0.0018(13) 0.0063(13) 0.0001(13)
C202 0.0262(16) 0.0196(16) 0.0236(15) 0.0024(13) 0.0023(13) -0.0015(13)
C203 0.0341(18) 0.0200(16) 0.0298(17) 0.0035(14) 0.0047(15) -0.0088(14)
C204 0.048(2) 0.0141(15) 0.0264(17) 0.0057(13) 0.0095(16) -0.0008(14)
C205 0.0285(16) 0.0203(16) 0.0243(15) 0.0043(13) 0.0058(13) 0.0066(13)
C206 0.0275(16) 0.0198(16) 0.0229(15) 0.0036(13) 0.0068(13) 0.0021(13)
C302 0.0251(16) 0.0202(16) 0.039(2) 0.0034(15) 0.0093(15) 0.0011(13)
C303 0.0324(19) 0.0264(19) 0.042(2) 0.0025(16) 0.0076(16) 0.0052(15)
C304 0.034(2) 0.030(2) 0.048(2) -0.0050(18) -0.0023(18) 0.0038(16)
C305 0.0275(18) 0.028(2) 0.065(3) -0.005(2) 0.0031(19) -0.0078(15)
C306 0.0326(17) 0.0217(17) 0.0425(19) -0.0026(16) 0.0130(15) -0.0044(15)

loop_
_atom_type_symbol
_atom_type_description
_atom_type_scat_dispersion_real
_atom_type_scat_dispersion_imag
_atom_type_scat_source
C C 0.0033 0.0016 'International Tables Vol C Tables 4.2.6.8 and 6.1.1.4'
H H 0.0000 0.0000 'International Tables Vol C Tables 4.2.6.8 and 6.1.1.4'
N N 0.0061 0.0033 'International Tables Vol C Tables 4.2.6.8 and 6.1.1.4'
O O 0.0106 0.0060 'International Tables Vol C Tables 4.2.6.8 and 6.1.1.4'
Fe Fe 0.3463 0.8444 'International Tables Vol C Tables 4.2.6.8 and 6.1.1.4'

loop_
_geom_angle_atom_site_label_1
_geom_angle_atom_site_label_2
_geom_angle_atom_site_label_3
_geom_angle
O1 Fe1 O52 93.76(9)
O1 Fe1 O11 95.64(9)
O52 Fe1 O11 170.35(10)
O1 Fe1 O62 92.16(9)
O52 Fe1 O62 93.15(10)
O11 Fe1 O62 88.71(10)
O1 Fe1 O21 93.66(9)
O52 Fe1 O21 88.52(10)
O11 Fe1 O21 88.68(10)
O62 Fe1 O21 173.83(10)
O1 Fe1 N101 175.75(10)
O52 Fe1 N101 82.31(10)
O11 Fe1 N101 88.35(10)
O62 Fe1 N101 86.47(10)
O21 Fe1 N101 87.87(10)
O1 Fe1 Fe2 28.90(6)
O52 Fe1 Fe2 114.89(7)
O11 Fe1 Fe2 73.23(7)
O62 Fe1 Fe2 109.19(7)
O21 Fe1 Fe2 75.34(7)
N101 Fe1 Fe2 155.09(8)
O1 Fe1 Fe3 30.02(6)
O52 Fe1 Fe3 71.13(7)
O11 Fe1 Fe3 118.45(7)
O62 Fe1 Fe3 74.40(6)
O21 Fe1 Fe3 111.74(7)
N101 Fe1 Fe3 145.92(8)
Fe2 Fe1 Fe3 58.920(14)
O1 Fe2 O22 98.16(10)
O1 Fe2 O31 95.43(10)
O22 Fe2 O31 166.41(10)
O1 Fe2 O12 95.88(9)
O22 Fe2 O12 89.53(10)
O31 Fe2 O12 89.15(10)
O1 Fe2 O41 97.26(9)
O22 Fe2 O41 87.78(10)
O31 Fe2 O41 90.44(10)
O12 Fe2 O41 166.83(10)
O1 Fe2 N201 178.28(11)
O22 Fe2 N201 83.41(10)
O31 Fe2 N201 83.00(11)
O12 Fe2 N201 83.40(10)
O41 Fe2 N201 83.49(10)
O1 Fe2 Fe1 31.16(6)
O22 Fe2 Fe1 74.17(7)
O31 Fe2 Fe1 118.55(7)
O12 Fe2 Fe1 76.21(7)
O41 Fe2 Fe1 115.30(7)
N201 Fe2 Fe1 149.56(8)
O1 Fe2 Fe3 30.39(6)
O22 Fe2 Fe3 120.26(7)
O31 Fe2 Fe3 72.40(7)
O12 Fe2 Fe3 114.33(7)
O41 Fe2 Fe3 78.00(7)
N201 Fe2 Fe3 148.84(8)
Fe1 Fe2 Fe3 61.554(15)
O1 Fe3 O61 96.24(9)
O1 Fe3 O42 94.52(9)
O61 Fe3 O42 168.84(10)
O1 Fe3 O51 93.36(9)
O61 Fe3 O51 94.09(10)
O42 Fe3 O51 88.26(10)
O1 Fe3 O32 94.22(9)
O61 Fe3 O32 86.64(10)
O42 Fe3 O32 89.59(10)
O51 Fe3 O32 172.27(10)
O1 Fe3 N301 174.63(11)
O61 Fe3 N301 87.25(10)
O42 Fe3 N301 82.24(10)
O51 Fe3 N301 82.31(10)
O32 Fe3 N301 90.04(10)
O1 Fe3 Fe2 28.82(7)
O61 Fe3 Fe2 117.83(7)
O42 Fe3 Fe2 71.39(7)
O51 Fe3 Fe2 108.97(7)
O32 Fe3 Fe2 77.31(7)
N301 Fe3 Fe2 150.60(8)
O1 Fe3 Fe1 30.70(7)
O61 Fe3 Fe1 72.77(7)
O42 Fe3 Fe1 118.36(7)
O51 Fe3 Fe1 75.84(6)
O32 Fe3 Fe1 111.66(7)
N301 Fe3 Fe1 148.93(8)
Fe2 Fe3 Fe1 59.526(14)
Fe2 O1 Fe1 119.94(11)
Fe2 O1 Fe3 120.78(11)
Fe1 O1 Fe3 119.28(11)
C10 O11 Fe1 131.6(2)
C10 O12 Fe2 129.1(2)
C20 O22 Fe2 133.7(2)
C20 O21 Fe1 127.5(2)
C30 O31 Fe2 133.2(2)
C30 O32 Fe3 124.9(2)
C40 O41 Fe2 125.5(2)
C40 O42 Fe3 133.2(2)
C50 O51 Fe3 127.7(2)
C50 O52 Fe1 131.9(2)
C60 O61 Fe3 130.7(2)
C60 O62 Fe1 128.8(2)
C102 N101 C106 117.1(3)
C102 N101 Fe1 123.2(3)
C106 N101 Fe1 119.5(2)
C202 N201 C206 117.5(3)
C202 N201 Fe2 121.5(2)
C206 N201 Fe2 121.0(2)
C306 N301 C302 117.5(3)
C306 N301 Fe3 122.3(3)
C302 N301 Fe3 119.6(2)
O11 C10 O12 126.1(3)
O11 C10 C13 116.9(3)
O12 C10 C13 117.0(3)
C10 C13 C15A 119.6(18)
C10 C13 C16 112.1(3)
C15A C13 C16 127.6(18)
C10 C13 C14A 108.2(17)
C15A C13 C14A 102.1(14)
C16 C13 C14A 51.6(9)
C10 C13 C15 106.4(3)
C15A C13 C15 63.1(4)
C16 C13 C15 110.5(3)
C14A C13 C15 145.2(18)
C10 C13 C14 109.1(3)
C15A C13 C14 45.2(5)
C16 C13 C14 110.3(3)
C14A C13 C14 63.5(4)
C15 C13 C14 108.3(3)
C10 C13 C16A 107.6(17)
C15A C13 C16A 106.3(17)
C16 C13 C16A 63.2(4)
C14A C13 C16A 113.1(14)
C15 C13 C16A 50.8(8)
C14 C13 C16A 141.9(17)
O21 C20 O22 125.7(3)
O21 C20 C23 119.8(3)
O22 C20 C23 114.5(3)
C24A C23 C25 63.9(9)
C24A C23 C26A 109.2(3)
C25 C23 C26A 143.3(17)
C24A C23 C26 147.3(16)
C25 C23 C26 115.1(13)
C26A C23 C26 50.1(4)
C24A C23 C20 108.7(3)
C25 C23 C20 107.9(18)
C26A C23 C20 108.3(3)
C26 C23 C20 102.6(17)
C24A C23 C25A 109.5(4)
C25 C23 C25A 50.0(4)
C26A C23 C25A 109.4(4)
C26 C23 C25A 65.8(10)
C20 C23 C25A 111.7(3)
C24A C23 C24 49.8(4)
C25 C23 C24 109.7(16)
C26A C23 C24 60.8(7)
C26 C23 C24 109.1(12)
C20 C23 C24 112.3(18)
C25A C23 C24 135.6(18)
O32 C30 O31 126.0(3)
O32 C30 C33 117.9(3)
O31 C30 C33 116.0(3)
C30 C33 C34 111.2(3)
C30 C33 C34A 91(3)
C34 C33 C34A 41.9(4)
C30 C33 C36 111.9(3)
C34 C33 C36 111.4(3)
C34A C33 C36 87(2)
C30 C33 C35 105.4(3)
C34 C33 C35 108.3(3)
C34A C33 C35 150.2(5)
C36 C33 C35 108.3(3)
C30 C33 C35A 119(3)
C34 C33 C35A 66.5(5)
C34A C33 C35A 108.3(7)
C36 C33 C35A 125(3)
C35 C33 C35A 41.9(4)
C30 C33 C36A 112(3)
C34 C33 C36A 136(3)
C34A C33 C36A 129(3)
C36 C33 C36A 42.0(4)
C35 C33 C36A 67.9(10)
C35A C33 C36A 99(3)
O42 C40 O41 126.0(3)
O42 C40 C43 118.3(3)
O41 C40 C43 115.6(3)
C40 C43 C45 109.8(3)
C40 C43 C44 106.8(3)
C45 C43 C44 110.8(3)
C40 C43 C46 109.0(3)
C45 C43 C46 109.2(3)
C44 C43 C46 111.1(3)
O51 C50 O52 126.0(3)
O51 C50 C53 116.2(3)
O52 C50 C53 117.8(3)
C50 C53 C56 110.5(3)
C50 C53 C55 111.1(3)
C56 C53 C55 111.9(4)
C50 C53 C54 106.1(3)
C56 C53 C54 107.7(3)
C55 C53 C54 109.3(3)
O62 C60 O61 125.9(3)
O62 C60 C63 116.2(3)
O61 C60 C63 117.9(3)
C64 C63 C65 109.5(3)
C64 C63 C66 109.2(3)
C65 C63 C66 110.6(3)
C64 C63 C60 108.8(3)
C65 C63 C60 107.8(3)
C66 C63 C60 110.9(3)
N101 C102 C103 123.0(4)
C104 C103 C102 118.8(4)
C105 C104 C103 119.2(4)
C104 C105 C106 118.8(4)
N101 C106 C105 123.0(3)
N201 C202 C203 123.0(3)
C204 C203 C202 118.5(3)
C203 C204 C205 119.6(3)
C204 C205 C206 118.7(3)
N201 C206 C205 122.6(3)
N301 C302 C303 122.7(3)
C304 C303 C302 118.5(4)
C305 C304 C303 119.2(4)
C304 C305 C306 118.8(4)
N301 C306 C305 123.3(4)

loop_
_geom_bond_atom_site_label_1
_geom_bond_atom_site_label_2
_geom_bond_distance
Fe1 O1 1.963(2)
Fe1 O52 2.049(2)
Fe1 O11 2.061(2)
Fe1 O62 2.094(2)
Fe1 O21 2.125(3)
Fe1 N101 2.208(3)
Fe1 Fe2 3.2870(7)
Fe1 Fe3 3.3534(7)
Fe2 O1 1.833(2)
Fe2 O22 2.005(2)
Fe2 O31 2.024(2)
Fe2 O12 2.042(2)
Fe2 O41 2.056(2)
Fe2 N201 2.239(3)
Fe2 Fe3 3.2663(7)
Fe3 O1 1.923(2)
Fe3 O61 2.035(2)
Fe3 O42 2.056(2)
Fe3 O51 2.060(2)
Fe3 O32 2.104(3)
Fe3 N301 2.224(3)
O11 C10 1.252(4)
O12 C10 1.265(4)
O22 C20 1.266(4)
O21 C20 1.251(4)
O31 C30 1.258(4)
O32 C30 1.258(4)
O41 C40 1.261(4)
O42 C40 1.244(4)
O51 C50 1.257(4)
O52 C50 1.257(4)
O61 C60 1.259(4)
O62 C60 1.258(4)
N101 C102 1.345(4)
N101 C106 1.343(5)
N201 C202 1.339(4)
N201 C206 1.350(4)
N301 C306 1.336(5)
N301 C302 1.338(5)
C10 C13 1.531(4)
C13 C15A 1.5339(11)
C13 C16 1.5334(10)
C13 C14A 1.5339(10)
C13 C15 1.5339(10)
C13 C14 1.5338(10)
C13 C16A 1.5340(10)
C20 C23 1.534(5)
C23 C24A 1.5340(10)
C23 C25 1.5341(10)
C23 C26A 1.5341(10)
C23 C26 1.5340(10)
C23 C25A 1.5334(10)
C23 C24 1.5340(10)
C30 C33 1.526(5)
C33 C34 1.5337(10)
C33 C34A 1.5341(10)
C33 C36 1.5335(10)
C33 C35 1.5343(10)
C33 C35A 1.5339(10)
C33 C36A 1.5340(10)
C40 C43 1.535(4)
C43 C45 1.5337(10)
C43 C44 1.5336(10)
C43 C46 1.5341(10)
C50 C53 1.531(4)
C53 C56 1.5336(10)
C53 C55 1.5329(10)
C53 C54 1.5344(10)
C60 C63 1.535(4)
C63 C64 1.531(5)
C63 C65 1.532(5)
C63 C66 1.527(5)
C102 C103 1.386(6)
C103 C104 1.377(7)
C104 C105 1.372(6)
C105 C106 1.387(5)
C202 C203 1.390(5)
C203 C204 1.376(5)
C204 C205 1.373(5)
C205 C206 1.390(5)
C302 C303 1.399(5)
C303 C304 1.375(6)
C304 C305 1.376(6)
C305 C306 1.381(6)
